data_7123248
loop_
_publ_author_name
'Niu, Ru-Jie'
'Zhou , Wen-Fa'
'LIU, Yan'
'Yang, Junyi'
'Zhang, Wen-Hua'
'Lang, Jian-Ping'
'Young, david James'

_publ_section_title
;
 Morphology-dependent third-order optical nonlinearity of a 2D Co-based
 metal&#x2212;organic framework with a porphyrinic skeleton
;
_journal_name_full 'Chemical Communications'
_journal_paper_doi 10.1039/C9CC01363F
_journal_year 2019
_chemical_formula_sum 'C44 H32 Co N8 O4'
_chemical_formula_weight 795.70
_space_group_crystal_system monoclinic
_space_group_IT_number 14
_space_group_name_Hall '-P 2yn'
_space_group_name_H-M_alt 'P 1 21/n 1'
_symmetry_space_group_name_Hall '-P 2yn'
_symmetry_space_group_name_H-M 'P 1 21/n 1'
_atom_sites_solution_hydrogens mixed
_audit_creation_method SHELXL-2017/1
_audit_update_record
;
2019-01-11 deposited with the CCDC.    2019-04-02 downloaded from the CCDC.
;
_cell_angle_alpha 90
_cell_angle_beta 103.771(3)
_cell_angle_gamma 90
_cell_formula_units_Z 2
_cell_length_a 9.8838(9)
_cell_length_b 9.1130(7)
_cell_length_c 20.2408(18)
_cell_measurement_reflns_used 7716
_cell_measurement_temperature 120(2)
_cell_measurement_theta_max 25.46
_cell_measurement_theta_min 2.46
_cell_volume 1770.7(3)
_computing_cell_refinement 'Bruker SMART'
_computing_data_collection 'Bruker SMART'
_computing_data_reduction 'Bruker SAINT'
_computing_molecular_graphics 'Bruker SHELXTL'
_computing_publication_material 'Bruker SHELXTL'
_computing_structure_refinement 'SHELXL-2017/1 (Sheldrick, 2017)'
_computing_structure_solution 'Bruker SHELXTL'
_diffrn_ambient_temperature 120(2)
_diffrn_measured_fraction_theta_full 0.999
_diffrn_measured_fraction_theta_max 0.998
_diffrn_measurement_device_type 'CCD area detector'
_diffrn_measurement_method 'phi and omega scans'
_diffrn_radiation_type MoK\a
_diffrn_radiation_wavelength 0.71073
_diffrn_reflns_av_R_equivalents 0.1050
_diffrn_reflns_av_unetI/netI 0.0696
_diffrn_reflns_Laue_measured_fraction_full 0.999
_diffrn_reflns_Laue_measured_fraction_max 0.998
_diffrn_reflns_limit_h_max 13
_diffrn_reflns_limit_h_min -13
_diffrn_reflns_limit_k_max 11
_diffrn_reflns_limit_k_min -12
_diffrn_reflns_limit_l_max 26
_diffrn_reflns_limit_l_min -26
_diffrn_reflns_number 44066
_diffrn_reflns_point_group_measured_fraction_full 0.999
_diffrn_reflns_point_group_measured_fraction_max 0.998
_diffrn_reflns_theta_full 25.242
_diffrn_reflns_theta_max 28.260
_diffrn_reflns_theta_min 2.463
_exptl_absorpt_coefficient_mu 0.545
_exptl_absorpt_correction_T_max 0.914
_exptl_absorpt_correction_T_min 0.769
_exptl_absorpt_correction_type multi-scan
_exptl_absorpt_process_details
; 
 Sheldrick, G.M. SADABS (Program for Scaling and Correction of Area Detector 
 Data), version 2008/1; University of G\"ottingen: G\"ottingen, Germany, 2008. 
;
_exptl_crystal_colour purple
_exptl_crystal_density_diffrn 1.492
_exptl_crystal_description block
_exptl_crystal_F_000 822
_exptl_crystal_size_max 0.350
_exptl_crystal_size_mid 0.300
_exptl_crystal_size_min 0.110
_refine_diff_density_max 0.710
_refine_diff_density_min -0.802
_refine_diff_density_rms 0.088
_refine_ls_extinction_method none
_refine_ls_goodness_of_fit_ref 1.059
_refine_ls_hydrogen_treatment constr
_refine_ls_matrix_type full
_refine_ls_number_parameters 259
_refine_ls_number_reflns 4369
_refine_ls_number_restraints 2
_refine_ls_restrained_S_all 1.059
_refine_ls_R_factor_all 0.1266
_refine_ls_R_factor_gt 0.0648
_refine_ls_shift/su_max 0.000
_refine_ls_shift/su_mean 0.000
_refine_ls_structure_factor_coef Fsqd
_refine_ls_weighting_details 'w=1/[\s^2^(Fo^2^)+(0.0807P)^2^+4.4967P] where P=(Fo^2^+2Fc^2^)/3'
_refine_ls_weighting_scheme calc
_refine_ls_wR_factor_gt 0.1400
_refine_ls_wR_factor_ref 0.1642
_reflns_Friedel_coverage 0.000
_reflns_number_gt 2673
_reflns_number_total 4369
_reflns_threshold_expression 'I > 2\s(I)'
_cod_data_source_file c9cc01363f2.cif
_cod_data_source_block CO-THPP
_cod_depositor_comments
;
The following automatic conversions were performed:

'_exptl_absorpt_correction_type' value 'multi-scan ' changed to
'multi-scan' according to
/home/data/users/saulius/crontab/automatic-downloads/rss-feeds/RSC/lib/dictionaries/cif_core.dic
dictionary named 'cif_core.dic' version 2.4.2 from 2011-04-26.

Automatic conversion script
Id: cif_fix_values 4973 2017-02-22 13:04:09Z antanas 
;
_cod_database_code 7123248
_shelx_shelxl_version_number 2017/1
_shelx_space_group_comment
; 
The symmetry employed for this shelxl refinement is uniquely defined 
by the following loop, which should always be used as a source of 
symmetry information in preference to the above space-group names. 
They are only intended as comments. 
;
_shelx_estimated_absorpt_t_min 0.832
_shelx_estimated_absorpt_t_max 0.943

loop_
_space_group_symop_operation_xyz
'x, y, z'
'-x+1/2, y+1/2, -z+1/2'
'-x, -y, -z'
'x-1/2, -y-1/2, z-1/2'

loop_
_atom_site_label
_atom_site_type_symbol
_atom_site_fract_x
_atom_site_fract_y
_atom_site_fract_z
_atom_site_U_iso_or_equiv
_atom_site_adp_type
_atom_site_occupancy
_atom_site_site_symmetry_order
_atom_site_calc_flag
_atom_site_refinement_flags_posn
_atom_site_refinement_flags_adp
_atom_site_refinement_flags_occupancy
Co1 Co 1.000000 1.000000 0.000000 0.0251(2) Uani 1 2 d S . P
N1 N 1.0996(3) 0.8247(3) 0.04438(14) 0.0270(7) Uani 1 1 d . . .
N2 N 0.9571(3) 1.0588(3) 0.08754(14) 0.0278(7) Uani 1 1 d . . .
N3 N 1.0399(4) 0.6382(5) 0.31356(18) 0.0496(10) Uani 1 1 d . . .
C13 C 1.3958(5) 0.4460(7) -0.1225(2) 0.0570(14) Uani 1 1 d . . .
H13 H 1.471110 0.445917 -0.144231 0.068 Uiso 1 1 calc R U .
C1 C 0.8904(4) 1.1843(4) 0.10101(18) 0.0312(9) Uani 1 1 d . . .
C2 C 0.8900(5) 1.1924(5) 0.17214(19) 0.0415(11) Uani 1 1 d . . .
H2 H 0.851557 1.268501 0.194051 0.050 Uiso 1 1 calc R U .
C3 C 0.9553(5) 1.0700(5) 0.2014(2) 0.0426(11) Uani 1 1 d . . .
H3 H 0.970067 1.043011 0.247936 0.051 Uiso 1 1 calc R U .
C4 C 0.9979(4) 0.9887(4) 0.14946(17) 0.0306(8) Uani 1 1 d . . .
C5 C 1.0749(4) 0.8600(4) 0.16147(18) 0.0298(8) Uani 1 1 d . . .
C6 C 1.1242(4) 0.7862(4) 0.11223(17) 0.0284(8) Uani 1 1 d . . .
C7 C 1.2072(5) 0.6568(4) 0.12522(19) 0.0380(10) Uani 1 1 d . . .
H7 H 1.238809 0.609688 0.167976 0.046 Uiso 1 1 calc R U .
C8 C 1.2323(5) 0.6139(4) 0.0658(2) 0.0388(10) Uani 1 1 d . . .
H8 H 1.285085 0.530785 0.058646 0.047 Uiso 1 1 calc R U .
C9 C 1.1641(4) 0.7176(4) 0.01511(18) 0.0285(8) Uani 1 1 d . . .
C10 C 1.1663(4) 0.7089(4) -0.05342(18) 0.0294(8) Uani 1 1 d . . .
C11 C 1.2301(4) 0.5747(4) -0.07575(18) 0.0315(9) Uani 1 1 d . . .
C12 C 1.1784(5) 0.4388(4) -0.0642(2) 0.0414(10) Uani 1 1 d . . .
H12 H 1.099059 0.436310 -0.045401 0.050 Uiso 1 1 calc R U .
N4 N 1.2315(4) 0.3111(4) -0.0775(2) 0.0535(11) Uani 1 1 d . . .
C14 C 1.3385(6) 0.3160(6) -0.1076(2) 0.0563(14) Uani 1 1 d . . .
C15 C 1.3896(8) 0.1588(9) -0.1194(3) 0.104(3) Uani 1 1 d . . .
H15A H 1.461718 0.126935 -0.079173 0.125 Uiso 1 1 calc R U .
H15B H 1.310744 0.088932 -0.126157 0.125 Uiso 1 1 calc R U .
C16 C 1.3420(5) 0.5764(5) -0.1054(2) 0.0458(11) Uani 1 1 d . . .
H16 H 1.381970 0.667163 -0.113924 0.055 Uiso 1 1 calc R U .
C17 C 1.1076(4) 0.7963(4) 0.23199(17) 0.0295(8) Uani 1 1 d . . .
C18 C 1.2299(5) 0.8269(4) 0.27874(19) 0.0374(9) Uani 1 1 d . . .
H18 H 1.297543 0.888832 0.266738 0.045 Uiso 1 1 calc R U .
C19 C 1.2541(4) 0.7670(4) 0.34354(19) 0.0364(9) Uani 1 1 d . . .
H19 H 1.337218 0.789703 0.376541 0.044 Uiso 1 1 calc R U .
C20 C 1.1578(4) 0.6755(4) 0.35937(18) 0.0307(8) Uani 1 1 d . . .
C21 C 1.1756(5) 0.6036(5) 0.4284(2) 0.0396(10) Uani 1 1 d . . .
H21A H 1.099897 0.636032 0.449399 0.048 Uiso 1 1 calc R U .
H21B H 1.168941 0.495687 0.422731 0.048 Uiso 1 1 calc R U .
C22 C 1.0167(5) 0.7005(5) 0.2518(2) 0.0477(12) Uani 1 1 d . . .
H22 H 0.932359 0.677275 0.219813 0.057 Uiso 1 1 calc R U .
O1 O 1.4399(7) 0.1598(6) -0.1719(3) 0.126(2) Uani 1 1 d D . .
H1A H 1.467995 0.075246 -0.175947 0.152 Uiso 1 1 d DR U .
O2 O 1.3060(3) 0.6406(3) 0.47149(14) 0.0465(8) Uani 1 1 d D . .
H2A H 1.296813 0.673947 0.508338 0.056 Uiso 1 1 d DR U .

loop_
_atom_site_aniso_label
_atom_site_aniso_U_11
_atom_site_aniso_U_22
_atom_site_aniso_U_33
_atom_site_aniso_U_23
_atom_site_aniso_U_13
_atom_site_aniso_U_12
Co1 0.0415(4) 0.0163(3) 0.0160(3) 0.0006(3) 0.0036(3) 0.0031(3)
N1 0.0412(18) 0.0196(14) 0.0188(14) 0.0010(11) 0.0042(13) 0.0020(13)
N2 0.0430(19) 0.0197(14) 0.0182(14) 0.0009(12) 0.0023(13) 0.0032(13)
N3 0.047(2) 0.060(2) 0.036(2) 0.0200(18) -0.0004(17) -0.0126(19)
C13 0.059(3) 0.082(4) 0.035(2) 0.011(2) 0.022(2) 0.037(3)
C1 0.048(2) 0.0237(18) 0.0210(18) -0.0015(14) 0.0058(16) 0.0052(16)
C2 0.070(3) 0.033(2) 0.0226(19) 0.0002(16) 0.0137(19) 0.014(2)
C3 0.073(3) 0.036(2) 0.0192(18) 0.0008(16) 0.0116(19) 0.015(2)
C4 0.048(2) 0.0244(18) 0.0178(16) -0.0003(15) 0.0052(15) 0.0052(17)
C5 0.045(2) 0.0222(17) 0.0202(17) 0.0025(14) 0.0038(16) -0.0012(16)
C6 0.042(2) 0.0212(17) 0.0196(17) 0.0032(13) 0.0021(15) 0.0031(15)
C7 0.057(3) 0.031(2) 0.0233(19) 0.0092(16) 0.0052(18) 0.0142(19)
C8 0.058(3) 0.029(2) 0.028(2) 0.0040(16) 0.0069(19) 0.0143(19)
C9 0.042(2) 0.0193(17) 0.0231(18) 0.0024(14) 0.0050(16) 0.0027(15)
C10 0.041(2) 0.0214(17) 0.0245(18) -0.0006(14) 0.0050(16) 0.0029(15)
C11 0.043(2) 0.025(2) 0.0239(18) -0.0006(15) 0.0031(16) 0.0079(17)
C12 0.047(3) 0.028(2) 0.046(2) -0.0051(18) 0.006(2) 0.0070(19)
N4 0.061(3) 0.037(2) 0.058(3) -0.0023(18) 0.005(2) 0.0145(19)
C14 0.080(4) 0.049(3) 0.033(2) -0.003(2) -0.001(2) 0.028(3)
C15 0.122(6) 0.133(7) 0.059(4) -0.010(4) 0.027(4) 0.079(5)
C16 0.053(3) 0.046(3) 0.042(2) 0.008(2) 0.018(2) 0.008(2)
C17 0.047(2) 0.0219(17) 0.0190(17) 0.0009(14) 0.0056(16) 0.0029(16)
C18 0.052(3) 0.030(2) 0.028(2) 0.0041(16) 0.0046(18) -0.0086(18)
C19 0.047(2) 0.031(2) 0.0240(19) 0.0038(16) -0.0052(17) -0.0050(18)
C20 0.043(2) 0.0237(18) 0.0238(18) 0.0028(14) 0.0059(16) 0.0036(16)
C21 0.051(3) 0.036(2) 0.028(2) 0.0041(17) 0.0042(18) -0.0009(19)
C22 0.052(3) 0.058(3) 0.028(2) 0.014(2) -0.0030(19) -0.014(2)
O1 0.193(6) 0.111(4) 0.087(4) 0.026(3) 0.057(4) 0.079(4)
O2 0.061(2) 0.0448(18) 0.0297(15) 0.0007(13) 0.0034(14) 0.0004(15)

loop_
_atom_type_symbol
_atom_type_description
_atom_type_scat_dispersion_real
_atom_type_scat_dispersion_imag
_atom_type_scat_source
C C 0.0033 0.0016 'International Tables Vol C Tables 4.2.6.8 and 6.1.1.4'
H H 0.0000 0.0000 'International Tables Vol C Tables 4.2.6.8 and 6.1.1.4'
N N 0.0061 0.0033 'International Tables Vol C Tables 4.2.6.8 and 6.1.1.4'
O O 0.0106 0.0060 'International Tables Vol C Tables 4.2.6.8 and 6.1.1.4'
Co Co 0.3494 0.9721 'International Tables Vol C Tables 4.2.6.8 and 6.1.1.4'

loop_
_geom_angle_atom_site_label_1
_geom_angle_atom_site_label_2
_geom_angle_atom_site_label_3
_geom_angle
_geom_angle_site_symmetry_1
_geom_angle_site_symmetry_3
N1 Co1 N1 180.0 . 3_775
N1 Co1 N2 90.09(12) . .
N1 Co1 N2 89.91(12) 3_775 .
N1 Co1 N2 89.91(12) . 3_775
N1 Co1 N2 90.09(12) 3_775 3_775
N2 Co1 N2 180.0 . 3_775
N1 Co1 O2 87.62(12) . 4_575
N1 Co1 O2 92.38(12) 3_775 4_575
N2 Co1 O2 91.86(12) . 4_575
N2 Co1 O2 88.14(12) 3_775 4_575
N1 Co1 O2 92.38(12) . 2_755
N1 Co1 O2 87.62(12) 3_775 2_755
N2 Co1 O2 88.14(12) . 2_755
N2 Co1 O2 91.86(12) 3_775 2_755
O2 Co1 O2 180.0 4_575 2_755
C9 N1 C6 104.9(3) . .
C9 N1 Co1 127.6(2) . .
C6 N1 Co1 127.4(2) . .
C4 N2 C1 104.7(3) . .
C4 N2 Co1 127.3(2) . .
C1 N2 Co1 127.8(2) . .
C22 N3 C20 117.5(4) . .
C14 C13 C16 118.8(4) . .
N2 C1 C10 125.2(3) . 3_775
N2 C1 C2 110.8(3) . .
C10 C1 C2 124.0(3) 3_775 .
C3 C2 C1 106.3(3) . .
C2 C3 C4 107.3(3) . .
N2 C4 C5 125.5(3) . .
N2 C4 C3 110.8(3) . .
C5 C4 C3 123.7(3) . .
C6 C5 C4 123.9(3) . .
C6 C5 C17 117.6(3) . .
C4 C5 C17 118.5(3) . .
N1 C6 C5 125.7(3) . .
N1 C6 C7 110.6(3) . .
C5 C6 C7 123.8(3) . .
C8 C7 C6 107.3(3) . .
C7 C8 C9 107.0(3) . .
N1 C9 C10 126.0(3) . .
N1 C9 C8 110.2(3) . .
C10 C9 C8 123.8(3) . .
C1 C10 C9 123.4(3) 3_775 .
C1 C10 C11 119.5(3) 3_775 .
C9 C10 C11 117.0(3) . .
C16 C11 C12 116.9(4) . .
C16 C11 C10 124.2(4) . .
C12 C11 C10 118.9(4) . .
N4 C12 C11 124.8(4) . .
C12 N4 C14 117.0(4) . .
N4 C14 C13 122.6(4) . .
N4 C14 C15 111.0(5) . .
C13 C14 C15 126.4(6) . .
O1 C15 C14 109.0(7) . .
C11 C16 C13 119.8(5) . .
C18 C17 C22 117.1(3) . .
C18 C17 C5 122.0(4) . .
C22 C17 C5 120.9(3) . .
C17 C18 C19 119.8(4) . .
C20 C19 C18 119.4(4) . .
N3 C20 C19 122.1(3) . .
N3 C20 C21 114.6(3) . .
C19 C20 C21 123.3(4) . .
O2 C21 C20 110.7(3) . .
N3 C22 C17 124.1(4) . .
C21 O2 Co1 127.9(3) . 2_745

loop_
_geom_bond_atom_site_label_1
_geom_bond_atom_site_label_2
_geom_bond_distance
_geom_bond_site_symmetry_2
Co1 N1 1.977(3) .
Co1 N1 1.977(3) 3_775
Co1 N2 1.991(3) .
Co1 N2 1.991(3) 3_775
Co1 O2 2.264(3) 4_575
Co1 O2 2.264(3) 2_755
N1 C9 1.375(5) .
N1 C6 1.382(4) .
N2 C4 1.379(4) .
N2 C1 1.379(5) .
N3 C22 1.341(5) .
N3 C20 1.349(5) .
C13 C14 1.378(8) .
C13 C16 1.380(7) .
C1 C10 1.390(5) 3_775
C1 C2 1.443(5) .
C2 C3 1.353(6) .
C3 C4 1.429(5) .
C4 C5 1.388(5) .
C5 C6 1.384(5) .
C5 C17 1.503(5) .
C6 C7 1.424(5) .
C7 C8 1.342(6) .
C8 C9 1.440(5) .
C9 C10 1.395(5) .
C10 C11 1.495(5) .
C11 C16 1.378(6) .
C11 C12 1.381(6) .
C12 N4 1.330(5) .
N4 C14 1.341(7) .
C14 C15 1.556(8) .
C15 O1 1.276(8) .
C17 C18 1.374(5) .
C17 C22 1.379(6) .
C18 C19 1.388(5) .
C19 C20 1.360(6) .
C20 C21 1.515(5) .
C21 O2 1.415(5) .
